data_4103016
loop_
_publ_author_name
'Koya Prabhakara Rao'
'Tetsuro Kusamoto'
'Fumiyuki Toshimitsu'
'Kiyotaka Inayoshi'
'Shoko Kume'
'Ryota Sakamoto'
'Hiroshi Nishihara'

_publ_contact_author_address
;
Department of Chemistry
University of Tokyo
7-3-1 Hongo, Bunkyo-ku,
Tokyo  Japan
;
_publ_contact_author_email nisihara@chem.s.u-tokyo.ac.jp
_publ_contact_author_fax '+81 3 5841 4346'
_publ_contact_author_name 'Hiroshi Nishihara'
_publ_contact_author_phone '+81 3 5841 8063'
_publ_section_title
;
 Double Protonation of 1,5-Bis(triarylaminoethynyl)anthraquinone To Form a
 Paramagnetic Pentacyclic Dipyrylium Salt
;
_journal_name_full 'Journal of the American Chemical Society'
_journal_page_first 12472
_journal_page_last 12479
_journal_paper_doi 10.1021/ja105250f
_journal_volume 132
_journal_year 2010
_chemical_formula_moiety 'C59 H46 Cl2 N2 O6'
_chemical_formula_sum 'C59 H46 Cl2 N2 O6'
_chemical_formula_weight 949.88
_chemical_name_systematic
;
 ?
;
_space_group_IT_number 14
_symmetry_cell_setting monoclinic
_symmetry_space_group_name_Hall '-P 2ybc'
_symmetry_space_group_name_H-M 'P 1 21/c 1'
_atom_sites_solution_hydrogens geom
_atom_sites_solution_primary direct
_atom_sites_solution_secondary difmap
_audit_creation_method SHELXL-97
_cell_angle_alpha 90.00
_cell_angle_beta 111.302(2)
_cell_angle_gamma 90.00
_cell_formula_units_Z 4
_cell_length_a 19.183(4)
_cell_length_b 12.104(2)
_cell_length_c 21.435(4)
_cell_measurement_reflns_used 9997
_cell_measurement_temperature 113.1500
_cell_measurement_theta_max 27.4835
_cell_measurement_theta_min 3.0598
_cell_volume 4637.0(15)
_computing_cell_refinement 'CrystalClear (Rigaku/MSC Inc., 2006)'
_computing_data_collection 'CrystalClear (Rigaku/MSC Inc., 2006)'
_computing_data_reduction 'CrystalClear (Rigaku/MSC Inc., 2006)'
_computing_molecular_graphics ORTEP
_computing_publication_material wingx
_computing_structure_refinement 'SHELXL-97 (Sheldrick, 1997)'
_computing_structure_solution 'SHELXS-97 (Sheldrick, 1997)'
_diffrn_ambient_temperature 113.115
_diffrn_detector_area_resol_mean 28.5714
_diffrn_measured_fraction_theta_full 0.996
_diffrn_measured_fraction_theta_max 0.996
_diffrn_measurement_device_type 'Rigaku Mercury'
_diffrn_measurement_method dtcell.ref
_diffrn_radiation_monochromator graphite
_diffrn_radiation_source 'fine-focus sealed tube'
_diffrn_radiation_type MoK\a
_diffrn_radiation_wavelength 0.71073
_diffrn_reflns_av_R_equivalents 0.0378
_diffrn_reflns_av_sigmaI/netI 0.0386
_diffrn_reflns_limit_h_max 24
_diffrn_reflns_limit_h_min -24
_diffrn_reflns_limit_k_max 14
_diffrn_reflns_limit_k_min -15
_diffrn_reflns_limit_l_max 27
_diffrn_reflns_limit_l_min -24
_diffrn_reflns_number 35773
_diffrn_reflns_theta_full 27.50
_diffrn_reflns_theta_max 27.50
_diffrn_reflns_theta_min 3.16
_diffrn_standards_decay_% 0
_exptl_absorpt_coefficient_mu 0.198
_exptl_absorpt_correction_T_max 1.0000
_exptl_absorpt_correction_T_min 0.8397
_exptl_absorpt_correction_type multi-scan
_exptl_crystal_colour Red
_exptl_crystal_density_diffrn 1.361
_exptl_crystal_density_method 'not measured'
_exptl_crystal_description Platelet
_exptl_crystal_F_000 1984
_exptl_crystal_size_max 0.200
_exptl_crystal_size_mid 0.200
_exptl_crystal_size_min 0.100
_refine_diff_density_max 1.797
_refine_diff_density_min -1.281
_refine_diff_density_rms 0.082
_refine_ls_extinction_method none
_refine_ls_goodness_of_fit_ref 1.070
_refine_ls_hydrogen_treatment constr
_refine_ls_matrix_type full
_refine_ls_number_parameters 622
_refine_ls_number_reflns 10600
_refine_ls_number_restraints 0
_refine_ls_restrained_S_all 1.070
_refine_ls_R_factor_all 0.1117
_refine_ls_R_factor_gt 0.0912
_refine_ls_shift/su_max 0.000
_refine_ls_shift/su_mean 0.000
_refine_ls_structure_factor_coef Fsqd
_refine_ls_weighting_details 'calc w=1/[\s^2^(Fo^2^)+(0.1552P)^2^+3.6528P] where P=(Fo^2^+2Fc^2^)/3'
_refine_ls_weighting_scheme calc
_refine_ls_wR_factor_gt 0.2544
_refine_ls_wR_factor_ref 0.2767
_reflns_number_gt 8027
_reflns_number_total 10600
_reflns_threshold_expression >2sigma(I)
_cod_data_source_file ja105250f_si_004.cif
_cod_data_source_block 1,5-Am2pyl2
_cod_original_cell_volume 4637.1(15)
_cod_database_code 4103016

loop_
_symmetry_equiv_pos_as_xyz
'x, y, z'
'-x, y+1/2, -z+1/2'
'-x, -y, -z'
'x, -y-1/2, z-1/2'

loop_
_atom_site_label
_atom_site_type_symbol
_atom_site_fract_x
_atom_site_fract_y
_atom_site_fract_z
_atom_site_U_iso_or_equiv
_atom_site_adp_type
_atom_site_occupancy
_atom_site_symmetry_multiplicity
_atom_site_calc_flag
_atom_site_refinement_flags
C1 C 0.67776(16) 0.0291(2) 0.27175(14) 0.0340(6) Uani 1 1 d .
C2 C 0.69524(16) 0.1280(2) 0.24781(15) 0.0362(6) Uani 1 1 d .
H2 H 0.7435 0.1563 0.2666 0.043 Uiso 1 1 calc R
C3 C 0.64226(16) 0.1846(2) 0.19689(15) 0.0365(6) Uani 1 1 d .
H3 H 0.6544 0.2517 0.1822 0.044 Uiso 1 1 calc R
C4 C 0.57012(16) 0.1415(3) 0.16709(14) 0.0362(6) Uani 1 1 d .
C5 C 0.55279(17) 0.0418(3) 0.18802(16) 0.0407(7) Uani 1 1 d .
H5 H 0.5056 0.0110 0.1670 0.049 Uiso 1 1 calc R
C6 C 0.60681(17) -0.0137(3) 0.24158(16) 0.0419(7) Uani 1 1 d .
H6 H 0.5945 -0.0801 0.2568 0.050 Uiso 1 1 calc R
C7 C 0.73323(15) -0.1454(2) 0.32602(14) 0.0334(6) Uani 1 1 d .
C8 C 0.71418(17) -0.2046(3) 0.37284(15) 0.0385(6) Uani 1 1 d .
H8 H 0.7004 -0.1673 0.4045 0.046 Uiso 1 1 calc R
C9 C 0.71555(17) -0.3187(3) 0.37267(16) 0.0386(6) Uani 1 1 d .
H9 H 0.7030 -0.3576 0.4045 0.046 Uiso 1 1 calc R
C10 C 0.73524(15) -0.3753(2) 0.32588(14) 0.0326(6) Uani 1 1 d .
C11 C 0.7547(2) -0.3170(3) 0.27918(17) 0.0441(7) Uani 1 1 d .
H11 H 0.7682 -0.3544 0.2474 0.053 Uiso 1 1 calc R
C12 C 0.7539(2) -0.2023(3) 0.28008(17) 0.0450(7) Uani 1 1 d .
H12 H 0.7677 -0.1633 0.2490 0.054 Uiso 1 1 calc R
C13 C 0.77753(16) 0.0297(2) 0.38352(15) 0.0362(6) Uani 1 1 d .
C14 C 0.84410(18) -0.0164(3) 0.42728(17) 0.0436(7) Uani 1 1 d .
H14 H 0.8577 -0.0872 0.4191 0.052 Uiso 1 1 calc R
C15 C 0.89039(17) 0.0416(3) 0.48286(17) 0.0442(8) Uani 1 1 d .
H15 H 0.9343 0.0090 0.5115 0.053 Uiso 1 1 calc R
C16 C 0.87180(15) 0.1480(2) 0.49619(16) 0.0368(6) Uani 1 1 d .
C17 C 0.80454(16) 0.1927(3) 0.45317(15) 0.0385(7) Uani 1 1 d .
H17 H 0.7910 0.2634 0.4615 0.046 Uiso 1 1 calc R
C18 C 0.75752(16) 0.1348(2) 0.39853(15) 0.0373(6) Uani 1 1 d .
H18 H 0.7123 0.1659 0.3715 0.045 Uiso 1 1 calc R
C19 C 1.27724(15) 1.1027(2) 0.92680(13) 0.0323(6) Uani 1 1 d .
C20 C 1.32820(18) 1.1432(3) 0.90017(16) 0.0418(7) Uani 1 1 d .
H20 H 1.3557 1.0943 0.8847 0.050 Uiso 1 1 calc R
C21 C 1.33824(19) 1.2555(3) 0.89652(17) 0.0450(7) Uani 1 1 d .
H21 H 1.3727 1.2824 0.8790 0.054 Uiso 1 1 calc R
C22 C 1.29626(18) 1.3290(3) 0.91933(15) 0.0403(7) Uani 1 1 d .
C23 C 1.24552(18) 1.2894(3) 0.94532(15) 0.0415(7) Uani 1 1 d .
H23 H 1.2178 1.3380 0.9607 0.050 Uiso 1 1 calc R
C24 C 1.23583(16) 1.1756(2) 0.94853(15) 0.0364(6) Uani 1 1 d .
H24 H 1.2010 1.1487 0.9656 0.044 Uiso 1 1 calc R
C25 C 1.32341(16) 0.9299(2) 0.98658(14) 0.0336(6) Uani 1 1 d .
C26 C 1.31588(16) 0.9215(2) 1.04836(14) 0.0329(6) Uani 1 1 d .
H26 H 1.2738 0.9511 1.0539 0.039 Uiso 1 1 calc R
C27 C 1.37005(16) 0.8696(2) 1.10209(15) 0.0339(6) Uani 1 1 d .
H27 H 1.3646 0.8658 1.1434 0.041 Uiso 1 1 calc R
C28 C 1.43199(16) 0.8238(2) 1.09365(14) 0.0364(6) Uani 1 1 d .
C29 C 1.44031(18) 0.8315(3) 1.03175(16) 0.0453(8) Uani 1 1 d .
H29 H 1.4820 0.8010 1.0259 0.054 Uiso 1 1 calc R
C30 C 1.38645(19) 0.8844(3) 0.97938(16) 0.0445(7) Uani 1 1 d .
H30 H 1.3924 0.8897 0.9383 0.053 Uiso 1 1 calc R
C31 C 1.22061(15) 0.9263(2) 0.87749(14) 0.0329(6) Uani 1 1 d .
C32 C 1.21702(16) 0.8106(2) 0.87963(14) 0.0356(6) Uani 1 1 d .
H32 H 1.2458 0.7733 0.9184 0.043 Uiso 1 1 calc R
C33 C 1.17154(16) 0.7518(2) 0.82516(15) 0.0351(6) Uani 1 1 d .
H33 H 1.1702 0.6752 0.8279 0.042 Uiso 1 1 calc R
C34 C 1.12723(15) 0.8039(2) 0.76575(14) 0.0329(6) Uani 1 1 d .
C35 C 1.12905(16) 0.9197(2) 0.76454(15) 0.0357(6) Uani 1 1 d .
H35 H 1.0991 0.9570 0.7263 0.043 Uiso 1 1 calc R
C36 C 1.17429(16) 0.9792(2) 0.81881(14) 0.0342(6) Uani 1 1 d .
H36 H 1.1742 1.0560 0.8166 0.041 Uiso 1 1 calc R
C37 C 1.08041(15) 0.7388(2) 0.70801(15) 0.0335(6) Uani 1 1 d .
C38 C 1.04332(16) 0.7742(2) 0.64528(15) 0.0353(6) Uani 1 1 d .
H38 H 1.0479 0.8478 0.6348 0.042 Uiso 1 1 calc R
C39 C 0.99669(15) 0.7015(2) 0.59379(15) 0.0339(6) Uani 1 1 d .
C40 C 0.99395(14) 0.5888(2) 0.61231(14) 0.0313(6) Uani 1 1 d .
C41 C 1.03623(15) 0.5547(2) 0.67785(14) 0.0321(6) Uani 1 1 d .
C42 C 0.95601(16) 0.7334(3) 0.52861(15) 0.0371(6) Uani 1 1 d .
H42 H 0.9567 0.8067 0.5159 0.045 Uiso 1 1 calc R
C43 C 0.91321(15) 0.6542(3) 0.48116(15) 0.0363(6) Uani 1 1 d .
H43 H 0.8865 0.6767 0.4375 0.044 Uiso 1 1 calc R
C44 C 0.91024(15) 0.5460(3) 0.49795(14) 0.0348(6) Uani 1 1 d .
H44 H 0.8817 0.4961 0.4659 0.042 Uiso 1 1 calc R
C45 C 0.95092(14) 0.5092(2) 0.56473(14) 0.0312(6) Uani 1 1 d .
C46 C 1.00014(15) 0.3644(2) 0.64907(14) 0.0324(6) Uani 1 1 d .
C47 C 0.95480(14) 0.3992(2) 0.58523(14) 0.0329(6) Uani 1 1 d .
C48 C 1.04081(15) 0.4449(2) 0.69802(14) 0.0330(6) Uani 1 1 d .
C49 C 1.08406(16) 0.4065(3) 0.76375(15) 0.0366(6) Uani 1 1 d .
H49 H 1.1093 0.4571 0.7968 0.044 Uiso 1 1 calc R
C50 C 1.08883(16) 0.2972(3) 0.77862(15) 0.0394(7) Uani 1 1 d .
H50 H 1.1173 0.2742 0.8218 0.047 Uiso 1 1 calc R
C51 C 1.05102(16) 0.2172(3) 0.72940(16) 0.0388(7) Uani 1 1 d .
H51 H 1.0563 0.1424 0.7402 0.047 Uiso 1 1 calc R
C52 C 1.00691(15) 0.2496(2) 0.66612(15) 0.0351(6) Uani 1 1 d .
C53 C 0.96452(15) 0.1754(2) 0.61272(16) 0.0369(6) Uani 1 1 d .
H53 H 0.9684 0.0996 0.6203 0.044 Uiso 1 1 calc R
C54 C 0.91998(15) 0.2132(2) 0.55283(16) 0.0361(6) Uani 1 1 d .
C55 C 0.44843(19) 0.1607(4) 0.0832(2) 0.0587(10) Uani 1 1 d .
H55A H 0.4196 0.2108 0.0488 0.088 Uiso 1 1 calc R
H55B H 0.4243 0.1507 0.1150 0.088 Uiso 1 1 calc R
H55C H 0.4521 0.0908 0.0635 0.088 Uiso 1 1 calc R
C56 C 0.7677(2) -0.5495(3) 0.2921(2) 0.0550(9) Uani 1 1 d .
H56A H 0.7633 -0.6270 0.2994 0.083 Uiso 1 1 calc R
H56B H 0.8196 -0.5300 0.3057 0.083 Uiso 1 1 calc R
H56C H 0.7429 -0.5331 0.2454 0.083 Uiso 1 1 calc R
C57 C 1.2722(3) 1.5161(3) 0.9397(2) 0.0683(12) Uani 1 1 d .
H57A H 1.2861 1.5897 0.9323 0.102 Uiso 1 1 calc R
H57B H 1.2861 1.5035 0.9869 0.102 Uiso 1 1 calc R
H57C H 1.2190 1.5074 0.9180 0.102 Uiso 1 1 calc R
C58 C 1.47908(19) 0.7479(3) 1.20415(16) 0.0455(7) Uani 1 1 d .
H58A H 1.5227 0.7111 1.2342 0.068 Uiso 1 1 calc R
H58B H 1.4361 0.7013 1.1956 0.068 Uiso 1 1 calc R
H58C H 1.4717 0.8158 1.2240 0.068 Uiso 1 1 calc R
C59 C 0.4685(3) -0.0241(5) 0.3913(3) 0.098(2) Uani 1 1 d .
H59A H 0.4585 -0.0974 0.4043 0.118 Uiso 1 1 calc R
H59B H 0.4491 0.0295 0.4145 0.118 Uiso 1 1 calc R
N1 N 0.73209(15) -0.0274(2) 0.32628(12) 0.0389(6) Uani 1 1 d .
N2 N 1.26752(14) 0.98626(19) 0.93208(12) 0.0357(5) Uani 1 1 d .
O1 O 0.73422(12) -0.48830(17) 0.32989(12) 0.0404(5) Uani 1 1 d .
O2 O 0.52133(12) 0.20469(19) 0.11628(11) 0.0432(5) Uani 1 1 d .
O3 O 1.48917(13) 0.77081(19) 1.14291(11) 0.0445(5) Uani 1 1 d .
O4 O 1.30937(16) 1.43892(19) 0.91292(13) 0.0568(7) Uani 1 1 d .
O5 O 1.07776(11) 0.62921(16) 0.72564(10) 0.0337(4) Uani 1 1 d .
O6 O 0.91354(10) 0.32381(16) 0.53773(10) 0.0352(5) Uani 1 1 d .
Cl1 Cl 0.42373(8) -0.00803(10) 0.30545(7) 0.0792(4) Uani 1 1 d .
Cl2 Cl 0.56616(11) -0.00572(18) 0.41469(17) 0.1948(16) Uani 1 1 d .

loop_
_atom_site_aniso_label
_atom_site_aniso_U_11
_atom_site_aniso_U_22
_atom_site_aniso_U_33
_atom_site_aniso_U_23
_atom_site_aniso_U_13
_atom_site_aniso_U_12
C1 0.0359(14) 0.0270(13) 0.0336(14) -0.0080(11) 0.0059(12) -0.0050(11)
C2 0.0320(13) 0.0343(15) 0.0384(15) -0.0061(12) 0.0079(12) -0.0059(11)
C3 0.0369(14) 0.0335(14) 0.0377(15) -0.0055(12) 0.0119(12) -0.0039(11)
C4 0.0352(14) 0.0388(16) 0.0299(13) -0.0060(11) 0.0064(11) 0.0019(12)
C5 0.0342(14) 0.0412(17) 0.0406(16) -0.0099(13) 0.0062(12) -0.0113(12)
C6 0.0366(15) 0.0368(16) 0.0439(16) -0.0044(13) 0.0046(13) -0.0121(12)
C7 0.0333(13) 0.0259(13) 0.0342(14) -0.0067(11) 0.0043(11) -0.0072(10)
C8 0.0424(16) 0.0385(16) 0.0332(14) -0.0050(12) 0.0121(12) 0.0015(12)
C9 0.0417(15) 0.0368(16) 0.0387(15) 0.0021(12) 0.0162(13) 0.0004(12)
C10 0.0289(13) 0.0286(13) 0.0363(14) -0.0028(11) 0.0071(11) -0.0034(10)
C11 0.063(2) 0.0328(15) 0.0451(17) -0.0091(13) 0.0302(16) -0.0063(14)
C12 0.062(2) 0.0326(15) 0.0480(18) -0.0033(13) 0.0284(16) -0.0095(14)
C13 0.0345(14) 0.0298(14) 0.0388(15) -0.0096(11) 0.0067(12) -0.0064(11)
C14 0.0374(15) 0.0309(15) 0.0500(18) -0.0132(13) 0.0010(14) 0.0015(12)
C15 0.0330(15) 0.0374(16) 0.0482(18) -0.0102(13) -0.0019(13) 0.0006(12)
C16 0.0276(13) 0.0328(14) 0.0433(16) -0.0107(12) 0.0047(12) -0.0035(11)
C17 0.0341(14) 0.0324(14) 0.0418(16) -0.0113(12) 0.0052(12) -0.0002(11)
C18 0.0341(14) 0.0327(15) 0.0367(15) -0.0068(12) 0.0029(12) 0.0002(11)
C19 0.0327(13) 0.0315(14) 0.0253(12) -0.0044(10) 0.0018(10) -0.0077(11)
C20 0.0451(17) 0.0390(16) 0.0405(16) -0.0088(13) 0.0146(13) -0.0047(13)
C21 0.0461(17) 0.0442(18) 0.0448(17) -0.0017(14) 0.0166(14) -0.0102(14)
C22 0.0460(16) 0.0339(15) 0.0303(14) -0.0025(11) 0.0011(12) -0.0063(13)
C23 0.0456(17) 0.0373(16) 0.0354(15) -0.0035(12) 0.0074(13) 0.0062(13)
C24 0.0350(14) 0.0387(16) 0.0345(14) 0.0012(12) 0.0115(12) 0.0006(12)
C25 0.0357(14) 0.0287(13) 0.0302(13) -0.0049(10) 0.0046(11) -0.0060(11)
C26 0.0351(14) 0.0270(13) 0.0364(14) -0.0053(11) 0.0128(12) -0.0061(11)
C27 0.0391(15) 0.0288(14) 0.0336(14) -0.0043(11) 0.0130(12) -0.0064(11)
C28 0.0376(15) 0.0343(15) 0.0316(14) -0.0037(11) 0.0056(12) -0.0024(11)
C29 0.0404(16) 0.059(2) 0.0374(16) -0.0033(14) 0.0148(13) 0.0059(14)
C30 0.0468(17) 0.056(2) 0.0313(15) -0.0060(13) 0.0146(13) 0.0022(15)
C31 0.0316(13) 0.0310(14) 0.0317(13) -0.0052(11) 0.0064(11) -0.0065(11)
C32 0.0367(14) 0.0312(14) 0.0329(14) -0.0030(11) 0.0056(11) -0.0046(11)
C33 0.0348(14) 0.0298(14) 0.0369(14) -0.0051(11) 0.0083(12) -0.0060(11)
C34 0.0274(12) 0.0325(14) 0.0346(14) -0.0075(11) 0.0064(11) -0.0060(10)
C35 0.0309(13) 0.0324(14) 0.0360(14) -0.0029(11) 0.0029(11) -0.0035(11)
C36 0.0351(14) 0.0287(13) 0.0322(14) -0.0047(11) 0.0044(11) -0.0053(11)
C37 0.0281(13) 0.0279(13) 0.0405(15) -0.0081(11) 0.0079(11) -0.0038(10)
C38 0.0324(13) 0.0292(14) 0.0383(15) -0.0067(11) 0.0059(12) -0.0031(11)
C39 0.0263(12) 0.0345(14) 0.0370(14) -0.0090(12) 0.0070(11) -0.0007(11)
C40 0.0233(12) 0.0334(14) 0.0341(14) -0.0097(11) 0.0069(10) -0.0024(10)
C41 0.0272(12) 0.0312(14) 0.0345(14) -0.0100(11) 0.0070(11) -0.0062(10)
C42 0.0311(13) 0.0348(15) 0.0381(15) -0.0044(12) 0.0039(12) 0.0007(11)
C43 0.0261(12) 0.0444(16) 0.0321(14) -0.0056(12) 0.0032(11) 0.0020(11)
C44 0.0248(12) 0.0401(15) 0.0353(14) -0.0121(12) 0.0057(11) -0.0018(11)
C45 0.0227(12) 0.0349(14) 0.0326(14) -0.0095(11) 0.0059(10) -0.0029(10)
C46 0.0258(12) 0.0300(14) 0.0375(14) -0.0098(11) 0.0068(11) -0.0066(10)
C47 0.0229(12) 0.0343(14) 0.0374(14) -0.0139(11) 0.0059(11) -0.0057(10)
C48 0.0277(12) 0.0334(14) 0.0335(14) -0.0091(11) 0.0060(11) -0.0075(11)
C49 0.0311(13) 0.0374(15) 0.0367(14) -0.0079(12) 0.0070(11) -0.0087(11)
C50 0.0316(14) 0.0429(17) 0.0362(15) -0.0037(13) 0.0031(12) -0.0054(12)
C51 0.0311(14) 0.0326(15) 0.0483(17) -0.0028(12) 0.0089(13) -0.0029(11)
C52 0.0253(12) 0.0343(15) 0.0415(16) -0.0084(12) 0.0070(11) -0.0040(11)
C53 0.0298(13) 0.0288(14) 0.0449(16) -0.0093(12) 0.0050(12) -0.0029(11)
C54 0.0268(12) 0.0324(14) 0.0445(16) -0.0110(12) 0.0074(12) -0.0019(11)
C55 0.0368(17) 0.070(3) 0.055(2) 0.0009(18) -0.0011(15) -0.0017(16)
C56 0.061(2) 0.0333(17) 0.081(3) -0.0101(17) 0.038(2) -0.0026(15)
C57 0.086(3) 0.0325(18) 0.068(3) -0.0005(17) 0.005(2) 0.0092(18)
C58 0.0472(17) 0.0453(18) 0.0370(16) 0.0083(13) 0.0070(14) -0.0026(14)
C59 0.087(4) 0.082(4) 0.089(4) -0.026(3) -0.010(3) 0.034(3)
N1 0.0437(14) 0.0264(12) 0.0346(13) -0.0080(10) 0.0001(11) -0.0042(10)
N2 0.0370(12) 0.0280(12) 0.0316(12) -0.0053(9) -0.0001(10) -0.0069(9)
O1 0.0454(12) 0.0265(10) 0.0523(13) -0.0007(9) 0.0215(10) -0.0019(8)
O2 0.0370(11) 0.0454(12) 0.0382(11) -0.0036(9) 0.0028(9) 0.0025(9)
O3 0.0439(12) 0.0476(13) 0.0371(11) 0.0034(9) 0.0088(10) 0.0044(10)
O4 0.0738(17) 0.0320(12) 0.0534(15) 0.0037(10) 0.0096(13) -0.0094(11)
O5 0.0315(10) 0.0299(10) 0.0333(10) -0.0088(8) 0.0040(8) -0.0066(8)
O6 0.0285(9) 0.0307(10) 0.0379(11) -0.0112(8) 0.0020(8) -0.0033(8)
Cl1 0.0822(8) 0.0660(7) 0.0775(8) -0.0048(6) 0.0148(6) -0.0028(6)
Cl2 0.0885(12) 0.1027(14) 0.280(3) 0.0318(16) -0.0686(17) 0.0035(10)

loop_
_atom_type_symbol
_atom_type_description
_atom_type_scat_dispersion_real
_atom_type_scat_dispersion_imag
_atom_type_scat_source
C C 0.0033 0.0016 'International Tables Vol C Tables 4.2.6.8 and 6.1.1.4'
H H 0.0000 0.0000 'International Tables Vol C Tables 4.2.6.8 and 6.1.1.4'
N N 0.0061 0.0033 'International Tables Vol C Tables 4.2.6.8 and 6.1.1.4'
O O 0.0106 0.0060 'International Tables Vol C Tables 4.2.6.8 and 6.1.1.4'
Cl Cl 0.1484 0.1585 'International Tables Vol C Tables 4.2.6.8 and 6.1.1.4'

loop_
_geom_angle_atom_site_label_1
_geom_angle_atom_site_label_2
_geom_angle_atom_site_label_3
_geom_angle
C6 C1 C2 118.7(3)
C6 C1 N1 120.5(3)
C2 C1 N1 120.9(3)
C3 C2 C1 121.0(3)
C3 C2 H2 119.5
C1 C2 H2 119.5
C2 C3 C4 120.1(3)
C2 C3 H3 120.0
C4 C3 H3 120.0
C5 C4 O2 124.8(3)
C5 C4 C3 119.8(3)
O2 C4 C3 115.4(3)
C4 C5 C6 119.6(3)
C4 C5 H5 120.2
C6 C5 H5 120.2
C1 C6 C5 120.8(3)
C1 C6 H6 119.6
C5 C6 H6 119.6
C12 C7 C8 118.8(3)
C12 C7 N1 120.9(3)
C8 C7 N1 120.4(3)
C9 C8 C7 120.3(3)
C9 C8 H8 119.8
C7 C8 H8 119.8
C10 C9 C8 120.7(3)
C10 C9 H9 119.7
C8 C9 H9 119.7
O1 C10 C9 115.9(3)
O1 C10 C11 124.6(3)
C9 C10 C11 119.5(3)
C10 C11 C12 119.5(3)
C10 C11 H11 120.2
C12 C11 H11 120.2
C7 C12 C11 121.2(3)
C7 C12 H12 119.4
C11 C12 H12 119.4
C14 C13 C18 118.0(3)
C14 C13 N1 121.0(3)
C18 C13 N1 121.0(3)
C15 C14 C13 121.1(3)
C15 C14 H14 119.4
C13 C14 H14 119.4
C14 C15 C16 120.8(3)
C14 C15 H15 119.6
C16 C15 H15 119.6
C15 C16 C17 117.9(3)
C15 C16 C54 122.5(3)
C17 C16 C54 119.6(3)
C18 C17 C16 121.7(3)
C18 C17 H17 119.1
C16 C17 H17 119.1
C17 C18 C13 120.5(3)
C17 C18 H18 119.8
C13 C18 H18 119.8
C24 C19 C20 119.5(3)
C24 C19 N2 119.8(3)
C20 C19 N2 120.7(3)
C21 C20 C19 120.3(3)
C21 C20 H20 119.8
C19 C20 H20 119.8
C20 C21 C22 119.7(3)
C20 C21 H21 120.1
C22 C21 H21 120.1
O4 C22 C23 124.3(3)
O4 C22 C21 115.6(3)
C23 C22 C21 120.1(3)
C22 C23 C24 119.5(3)
C22 C23 H23 120.3
C24 C23 H23 120.3
C19 C24 C23 120.8(3)
C19 C24 H24 119.6
C23 C24 H24 119.6
C26 C25 C30 118.3(3)
C26 C25 N2 120.3(3)
C30 C25 N2 121.4(3)
C25 C26 C27 121.3(3)
C25 C26 H26 119.4
C27 C26 H26 119.4
C28 C27 C26 119.5(3)
C28 C27 H27 120.2
C26 C27 H27 120.2
O3 C28 C27 124.8(3)
O3 C28 C29 115.2(3)
C27 C28 C29 119.9(3)
C30 C29 C28 119.7(3)
C30 C29 H29 120.2
C28 C29 H29 120.2
C29 C30 C25 121.4(3)
C29 C30 H30 119.3
C25 C30 H30 119.3
N2 C31 C36 121.4(2)
N2 C31 C32 121.1(3)
C36 C31 C32 117.5(2)
C33 C32 C31 120.8(3)
C33 C32 H32 119.6
C31 C32 H32 119.6
C32 C33 C34 121.9(3)
C32 C33 H33 119.1
C34 C33 H33 119.1
C33 C34 C35 117.2(2)
C33 C34 C37 120.6(3)
C35 C34 C37 122.2(3)
C36 C35 C34 121.4(3)
C36 C35 H35 119.3
C34 C35 H35 119.3
C35 C36 C31 121.2(3)
C35 C36 H36 119.4
C31 C36 H36 119.4
C38 C37 O5 121.4(2)
C38 C37 C34 127.8(3)
O5 C37 C34 110.9(2)
C37 C38 C39 121.8(3)
C37 C38 H38 119.1
C39 C38 H38 119.1
C42 C39 C40 118.9(3)
C42 C39 C38 124.6(3)
C40 C39 C38 116.5(3)
C41 C40 C39 119.5(2)
C41 C40 C45 119.3(3)
C39 C40 C45 121.1(3)
O5 C41 C48 116.1(2)
O5 C41 C40 121.2(3)
C48 C41 C40 122.7(2)
C39 C42 C43 120.1(3)
C39 C42 H42 120.0
C43 C42 H42 120.0
C44 C43 C42 121.8(3)
C44 C43 H43 119.1
C42 C43 H43 119.1
C43 C44 C45 120.2(3)
C43 C44 H44 119.9
C45 C44 H44 119.9
C47 C45 C40 117.9(3)
C47 C45 C44 124.0(2)
C40 C45 C44 117.9(3)
C47 C46 C52 120.7(2)
C47 C46 C48 119.4(3)
C52 C46 C48 119.8(3)
O6 C47 C46 120.6(3)
O6 C47 C45 116.6(3)
C46 C47 C45 122.7(2)
C41 C48 C49 124.5(2)
C41 C48 C46 117.7(3)
C49 C48 C46 117.8(3)
C50 C49 C48 121.0(3)
C50 C49 H49 119.5
C48 C49 H49 119.5
C49 C50 C51 121.2(3)
C49 C50 H50 119.4
C51 C50 H50 119.4
C52 C51 C50 120.3(3)
C52 C51 H51 119.9
C50 C51 H51 119.9
C51 C52 C46 119.9(3)
C51 C52 C53 124.8(3)
C46 C52 C53 115.3(3)
C54 C53 C52 121.7(3)
C54 C53 H53 119.2
C52 C53 H53 119.2
C53 C54 O6 122.1(3)
C53 C54 C16 127.1(3)
O6 C54 C16 110.8(3)
O2 C55 H55A 109.5
O2 C55 H55B 109.5
H55A C55 H55B 109.5
O2 C55 H55C 109.5
H55A C55 H55C 109.5
H55B C55 H55C 109.5
O1 C56 H56A 109.5
O1 C56 H56B 109.5
H56A C56 H56B 109.5
O1 C56 H56C 109.5
H56A C56 H56C 109.5
H56B C56 H56C 109.5
O4 C57 H57A 109.5
O4 C57 H57B 109.5
H57A C57 H57B 109.5
O4 C57 H57C 109.5
H57A C57 H57C 109.5
H57B C57 H57C 109.5
O3 C58 H58A 109.5
O3 C58 H58B 109.5
H58A C58 H58B 109.5
O3 C58 H58C 109.5
H58A C58 H58C 109.5
H58B C58 H58C 109.5
Cl1 C59 Cl2 110.6(4)
Cl1 C59 H59A 109.5
Cl2 C59 H59A 109.5
Cl1 C59 H59B 109.5
Cl2 C59 H59B 109.5
H59A C59 H59B 108.1
C13 N1 C1 121.1(2)
C13 N1 C7 119.4(2)
C1 N1 C7 119.0(2)
C31 N2 C19 120.6(2)
C31 N2 C25 119.9(2)
C19 N2 C25 116.8(2)
C10 O1 C56 117.9(2)
C4 O2 C55 116.6(3)
C28 O3 C58 117.5(3)
C22 O4 C57 117.5(3)
C41 O5 C37 119.4(2)
C54 O6 C47 119.5(2)

loop_
_geom_bond_atom_site_label_1
_geom_bond_atom_site_label_2
_geom_bond_distance
C1 C6 1.378(4)
C1 C2 1.391(4)
C1 N1 1.427(4)
C2 C3 1.374(4)
C2 H2 0.9300
C3 C4 1.398(4)
C3 H3 0.9300
C4 C5 1.370(4)
C4 O2 1.381(4)
C5 C6 1.407(4)
C5 H5 0.9300
C6 H6 0.9300
C7 C12 1.373(4)
C7 C8 1.386(4)
C7 N1 1.428(4)
C8 C9 1.381(4)
C8 H8 0.9300
C9 C10 1.376(4)
C9 H9 0.9300
C10 O1 1.371(3)
C10 C11 1.382(4)
C11 C12 1.390(4)
C11 H11 0.9300
C12 H12 0.9300
C13 C14 1.397(4)
C13 C18 1.399(4)
C13 N1 1.403(3)
C14 C15 1.390(4)
C14 H14 0.9300
C15 C16 1.393(4)
C15 H15 0.9300
C16 C17 1.394(4)
C16 C54 1.462(4)
C17 C18 1.382(4)
C17 H17 0.9300
C18 H18 0.9300
C19 C24 1.377(4)
C19 C20 1.388(4)
C19 N2 1.432(4)
C20 C21 1.379(5)
C20 H20 0.9300
C21 C22 1.402(5)
C21 H21 0.9300
C22 O4 1.370(4)
C22 C23 1.372(5)
C23 C24 1.394(4)
C23 H23 0.9300
C24 H24 0.9300
C25 C26 1.387(4)
C25 C30 1.388(4)
C25 N2 1.438(4)
C26 C27 1.389(4)
C26 H26 0.9300
C27 C28 1.381(4)
C27 H27 0.9300
C28 O3 1.374(4)
C28 C29 1.396(4)
C29 C30 1.377(5)
C29 H29 0.9300
C30 H30 0.9300
C31 N2 1.393(3)
C31 C36 1.403(4)
C31 C32 1.404(4)
C32 C33 1.375(4)
C32 H32 0.9300
C33 C34 1.398(4)
C33 H33 0.9300
C34 C35 1.403(4)
C34 C37 1.467(4)
C35 C36 1.375(4)
C35 H35 0.9300
C36 H36 0.9300
C37 C38 1.343(4)
C37 O5 1.385(3)
C38 C39 1.441(4)
C38 H38 0.9300
C39 C42 1.385(4)
C39 C40 1.427(4)
C40 C41 1.405(4)
C40 C45 1.428(4)
C41 O5 1.380(3)
C41 C48 1.390(4)
C42 C43 1.422(4)
C42 H42 0.9300
C43 C44 1.365(4)
C43 H43 0.9300
C44 C45 1.430(4)
C44 H44 0.9300
C45 C47 1.395(4)
C46 C47 1.393(4)
C46 C52 1.430(4)
C46 C48 1.437(4)
C47 O6 1.382(3)
C48 C49 1.429(4)
C49 C50 1.356(4)
C49 H49 0.9300
C50 C51 1.422(4)
C50 H50 0.9300
C51 C52 1.370(4)
C51 H51 0.9300
C52 C53 1.450(4)
C53 C54 1.338(4)
C53 H53 0.9300
C54 O6 1.372(4)
C55 O2 1.422(4)
C55 H55A 0.9600
C55 H55B 0.9600
C55 H55C 0.9600
C56 O1 1.413(4)
C56 H56A 0.9600
C56 H56B 0.9600
C56 H56C 0.9600
C57 O4 1.418(5)
C57 H57A 0.9600
C57 H57B 0.9600
C57 H57C 0.9600
C58 O3 1.422(4)
C58 H58A 0.9600
C58 H58B 0.9600
C58 H58C 0.9600
C59 Cl1 1.735(6)
C59 Cl2 1.768(7)
C59 H59A 0.9700
C59 H59B 0.9700

loop_
_cod_related_entry_id
_cod_related_entry_database
_cod_related_entry_code
1 ChemSpider 30660135
